data_2216867
loop_
_publ_author_name
'Ming Li'
'Guo-Rui Cao'
'Li-Rong Weng'

_publ_section_title
;Diethyl
 5,5'-thiobis[2-amino-4-(4-fluorophenyl)-1-phenyl-1<i>H</i>-pyrrole-3-carboxylate]
;
_journal_coeditor_code AT2503
_journal_issue 1
_journal_name_full 'Acta Crystallographica Section E'
_journal_page_first o21
_journal_page_last o21
_journal_paper_doi 10.1107/S1600536807061545
_journal_volume 64
_journal_year 2008
_chemical_formula_iupac 'C38 H32 F2 N4 O4 S'
_chemical_formula_moiety 'C38 H32 F2 N4 O4 S'
_chemical_formula_sum 'C38 H32 F2 N4 O4 S'
_chemical_formula_weight 678.74
_chemical_name_systematic
;
Diethyl 5,5'-thiobis[2-amino-4-(4-fluorophenyl)-1-phenyl-1<i>H</i>-pyrrole-3-
carboxylate]
;
_space_group_IT_number 15
_symmetry_cell_setting monoclinic
_symmetry_space_group_name_Hall '-C 2yc'
_symmetry_space_group_name_H-M 'C 1 2/c 1'
_atom_sites_solution_hydrogens geom
_atom_sites_solution_primary direct
_atom_sites_solution_secondary difmap
_audit_creation_method SHELXL-97
_cell_angle_alpha 90.00
_cell_angle_beta 106.944(4)
_cell_angle_gamma 90.00
_cell_formula_units_Z 4
_cell_length_a 12.158(3)
_cell_length_b 19.160(4)
_cell_length_c 14.958(3)
_cell_measurement_reflns_used 1735
_cell_measurement_temperature 294(2)
_cell_measurement_theta_max 21.33
_cell_measurement_theta_min 2.56
_cell_volume 3333.2(13)
_computing_cell_refinement 'SAINT  (Bruker, 1999)'
_computing_data_collection 'SMART (Bruker, 1998)'
_computing_data_reduction 'SAINT (Bruker, 1999)'
_computing_molecular_graphics 'SHELXTL  (Bruker, 1999)'
_computing_publication_material 'SHELXTL (Bruker, 1999)'
_computing_structure_refinement 'SHELXL97 (Sheldrick, 1997)'
_computing_structure_solution 'SHELXS97 (Sheldrick, 1997)'
_diffrn_ambient_temperature 294(2)
_diffrn_measured_fraction_theta_full 1.000
_diffrn_measured_fraction_theta_max 1.000
_diffrn_measurement_device_type 'Bruker SMART CCD area-detector'
_diffrn_measurement_method 'phi and omega scans'
_diffrn_radiation_monochromator graphite
_diffrn_radiation_source 'fine-focus sealed tube'
_diffrn_radiation_type MoK\a
_diffrn_radiation_wavelength 0.71073
_diffrn_reflns_av_R_equivalents 0.0446
_diffrn_reflns_av_sigmaI/netI 0.0559
_diffrn_reflns_limit_h_max 8
_diffrn_reflns_limit_h_min -14
_diffrn_reflns_limit_k_max 21
_diffrn_reflns_limit_k_min -22
_diffrn_reflns_limit_l_max 17
_diffrn_reflns_limit_l_min -17
_diffrn_reflns_number 8487
_diffrn_reflns_theta_full 25.00
_diffrn_reflns_theta_max 25.00
_diffrn_reflns_theta_min 2.05
_exptl_absorpt_coefficient_mu 0.156
_exptl_absorpt_correction_T_max 0.9725
_exptl_absorpt_correction_T_min 0.9695
_exptl_absorpt_correction_type multi-scan
_exptl_absorpt_process_details '(SADABS; Sheldrick, 1996)'
_exptl_crystal_colour yellow
_exptl_crystal_density_diffrn 1.353
_exptl_crystal_density_method 'not measured'
_exptl_crystal_description prism
_exptl_crystal_F_000 1416
_exptl_crystal_size_max 0.20
_exptl_crystal_size_mid 0.18
_exptl_crystal_size_min 0.18
_refine_diff_density_max 0.225
_refine_diff_density_min -0.156
_refine_ls_extinction_method none
_refine_ls_goodness_of_fit_ref 1.083
_refine_ls_hydrogen_treatment constr
_refine_ls_matrix_type full
_refine_ls_number_parameters 241
_refine_ls_number_reflns 2942
_refine_ls_number_restraints 31
_refine_ls_restrained_S_all 1.094
_refine_ls_R_factor_all 0.1053
_refine_ls_R_factor_gt 0.0465
_refine_ls_shift/su_max 0.001
_refine_ls_shift/su_mean 0.000
_refine_ls_structure_factor_coef Fsqd
_refine_ls_weighting_details 'calc w=1/[\s^2^(Fo^2^)+(0.0600P)^2^] where P=(Fo^2^+2Fc^2^)/3'
_refine_ls_weighting_scheme calc
_refine_ls_wR_factor_gt 0.1084
_refine_ls_wR_factor_ref 0.1347
_reflns_number_gt 1645
_reflns_number_total 2942
_reflns_threshold_expression >2sigma(I)
_cod_data_source_file at2503.cif
_cod_data_source_block I
_cod_original_cell_volume 3333.0(13)
_cod_original_sg_symbol_H-M 'C 2/c'
_cod_database_code 2216867
_cod_database_fobs_code 2216867

loop_
_symmetry_equiv_pos_as_xyz
'x, y, z'
'-x, y, -z+1/2'
'x+1/2, y+1/2, z'
'-x+1/2, y+1/2, -z+1/2'
'-x, -y, -z'
'x, -y, z-1/2'
'-x+1/2, -y+1/2, -z'
'x+1/2, -y+1/2, z-1/2'

loop_
_atom_site_type_symbol
_atom_site_label
_atom_site_fract_x
_atom_site_fract_y
_atom_site_fract_z
_atom_site_U_iso_or_equiv
_atom_site_adp_type
_atom_site_calc_flag
_atom_site_refinement_flags
_atom_site_occupancy
_atom_site_disorder_assembly
_atom_site_disorder_group
S S1 0.0000 0.02157(5) 0.2500 0.0518(3) Uani d S 1 . .
F F1 0.41195(19) -0.13211(10) 0.15342(15) 0.1094(7) Uani d . 1 . .
O O1 0.0803(2) 0.21900(12) -0.06429(16) 0.0943(8) Uani d . 1 . .
O O2 0.1802(2) 0.11943(13) -0.04003(15) 0.0918(8) Uani d D 1 . .
N N1 -0.0635(2) 0.13810(11) 0.13685(14) 0.0495(6) Uani d . 1 . .
N N2 -0.0895(2) 0.23284(12) 0.02943(17) 0.0715(8) Uani d D 1 . .
H H2A -0.1284 0.2575 0.0614 0.086 Uiso d RD 1 . .
H H2B -0.0521 0.2595 -0.0014 0.086 Uiso d RD 1 . .
C C1 0.2891(3) 0.04044(15) 0.13523(18) 0.0581(8) Uani d . 1 . .
H H1 0.3128 0.0867 0.1378 0.070 Uiso calc R 1 . .
C C2 0.3696(3) -0.01205(18) 0.14655(19) 0.0669(9) Uani d . 1 . .
H H2 0.4470 -0.0017 0.1566 0.080 Uiso calc R 1 . .
C C3 0.3327(3) -0.08003(18) 0.1426(2) 0.0680(9) Uani d . 1 . .
C C4 0.2211(3) -0.09736(16) 0.1275(2) 0.0687(9) Uani d . 1 . .
H H4 0.1986 -0.1439 0.1249 0.082 Uiso calc R 1 . .
C C5 0.1410(3) -0.04417(14) 0.11607(17) 0.0555(8) Uani d . 1 . .
H H5 0.0638 -0.0554 0.1055 0.067 Uiso calc R 1 . .
C C6 0.1734(2) 0.02548(14) 0.12005(16) 0.0458(7) Uani d . 1 . .
C C7 0.0855(2) 0.07966(13) 0.11175(17) 0.0460(7) Uani d . 1 A .
C C8 0.0077(2) 0.07882(13) 0.16089(17) 0.0455(7) Uani d . 1 . .
C C9 -0.0292(3) 0.17553(14) 0.07162(18) 0.0532(8) Uani d . 1 A .
C C10 0.0626(3) 0.14193(14) 0.05373(18) 0.0518(7) Uani d . 1 . .
C C11 0.1072(3) 0.16536(19) -0.0206(2) 0.0672(9) Uani d . 1 A .
C C12 0.2371(9) 0.1505(5) -0.1060(7) 0.079(3) Uani d PDU 0.588(14) A 1
H H12A 0.2721 0.1950 -0.0832 0.094 Uiso calc PR 0.588(14) A 1
H H12B 0.1829 0.1570 -0.1674 0.094 Uiso calc PR 0.588(14) A 1
C C13 0.3270(9) 0.0970(6) -0.1087(6) 0.095(3) Uani d PDU 0.588(14) A 1
H H13A 0.3698 0.1129 -0.1496 0.142 Uiso calc PR 0.588(14) A 1
H H13B 0.2903 0.0535 -0.1312 0.142 Uiso calc PR 0.588(14) A 1
H H13C 0.3783 0.0907 -0.0469 0.142 Uiso calc PR 0.588(14) A 1
C C12' 0.2111(9) 0.1190(9) -0.1291(6) 0.080(4) Uani d PDU 0.412(14) A 2
H H12C 0.1642 0.1513 -0.1743 0.095 Uiso calc PR 0.412(14) A 2
H H12D 0.2047 0.0727 -0.1563 0.095 Uiso calc PR 0.412(14) A 2
C C13' 0.3355(12) 0.1429(10) -0.0939(9) 0.113(5) Uani d PDU 0.412(14) A 2
H H13D 0.3671 0.1462 -0.1456 0.170 Uiso calc PR 0.412(14) A 2
H H13E 0.3791 0.1099 -0.0493 0.170 Uiso calc PR 0.412(14) A 2
H H13F 0.3388 0.1878 -0.0648 0.170 Uiso calc PR 0.412(14) A 2
C C14 -0.1757(3) 0.14464(15) 0.14982(18) 0.0524(7) Uani d . 1 . .
C C15 -0.2597(3) 0.09787(17) 0.1047(2) 0.0688(9) Uani d . 1 . .
H H15 -0.2425 0.0621 0.0690 0.083 Uiso calc R 1 . .
C C16 -0.3690(3) 0.1044(2) 0.1128(2) 0.0853(11) Uani d . 1 . .
H H16 -0.4256 0.0726 0.0827 0.102 Uiso calc R 1 . .
C C17 -0.3948(4) 0.1564(3) 0.1640(3) 0.0874(12) Uani d . 1 . .
H H17 -0.4694 0.1605 0.1682 0.105 Uiso calc R 1 . .
C C18 -0.3129(4) 0.2029(2) 0.2097(3) 0.0886(12) Uani d . 1 . .
H H18 -0.3316 0.2384 0.2452 0.106 Uiso calc R 1 . .
C C19 -0.2004(3) 0.19735(16) 0.2033(2) 0.0741(10) Uani d . 1 . .
H H19 -0.1438 0.2287 0.2345 0.089 Uiso calc R 1 . .

loop_
_atom_site_aniso_label
_atom_site_aniso_U_11
_atom_site_aniso_U_22
_atom_site_aniso_U_33
_atom_site_aniso_U_12
_atom_site_aniso_U_13
_atom_site_aniso_U_23
S1 0.0657(8) 0.0467(6) 0.0470(6) 0.000 0.0226(5) 0.000
F1 0.1062(17) 0.0986(14) 0.1301(17) 0.0439(14) 0.0450(15) 0.0001(13)
O1 0.110(2) 0.0893(16) 0.0968(17) 0.0169(15) 0.0499(16) 0.0455(14)
O2 0.0972(19) 0.1199(19) 0.0773(15) 0.0303(16) 0.0551(15) 0.0414(14)
N1 0.0517(15) 0.0512(13) 0.0475(13) 0.0019(12) 0.0175(12) 0.0028(11)
N2 0.091(2) 0.0552(15) 0.0735(16) 0.0113(15) 0.0327(16) 0.0166(13)
C1 0.059(2) 0.0615(18) 0.0543(18) -0.0052(18) 0.0178(16) -0.0033(14)
C2 0.052(2) 0.089(2) 0.061(2) 0.005(2) 0.0178(17) 0.0000(18)
C3 0.076(3) 0.070(2) 0.061(2) 0.026(2) 0.0260(19) -0.0023(17)
C4 0.085(3) 0.0581(19) 0.068(2) 0.000(2) 0.031(2) -0.0103(16)
C5 0.059(2) 0.0592(19) 0.0512(17) -0.0006(17) 0.0206(15) -0.0082(14)
C6 0.0503(18) 0.0531(17) 0.0353(14) -0.0031(15) 0.0147(13) -0.0013(12)
C7 0.0507(18) 0.0471(16) 0.0380(14) -0.0035(14) 0.0094(13) -0.0042(12)
C8 0.0503(18) 0.0468(15) 0.0399(15) 0.0003(14) 0.0139(14) -0.0007(12)
C9 0.066(2) 0.0473(16) 0.0453(16) -0.0019(16) 0.0141(16) 0.0030(13)
C10 0.061(2) 0.0505(16) 0.0451(16) -0.0028(15) 0.0181(15) 0.0061(13)
C11 0.063(2) 0.078(2) 0.062(2) -0.0014(19) 0.0203(18) 0.0137(18)
C12 0.086(6) 0.093(6) 0.068(5) -0.005(5) 0.039(4) 0.013(4)
C13 0.098(6) 0.118(6) 0.089(5) 0.016(5) 0.059(4) 0.013(4)
C12' 0.097(7) 0.081(7) 0.073(6) -0.022(6) 0.044(5) 0.008(5)
C13' 0.101(8) 0.126(9) 0.121(8) -0.026(7) 0.046(6) -0.009(7)
C14 0.063(2) 0.0549(17) 0.0414(15) 0.0123(16) 0.0187(15) 0.0105(14)
C15 0.070(2) 0.078(2) 0.062(2) -0.007(2) 0.0243(19) 0.0014(17)
C16 0.068(3) 0.110(3) 0.079(3) -0.006(2) 0.025(2) 0.015(2)
C17 0.072(3) 0.114(3) 0.083(3) 0.023(3) 0.032(2) 0.036(2)
C18 0.105(3) 0.091(3) 0.080(3) 0.050(3) 0.043(3) 0.019(2)
C19 0.084(3) 0.072(2) 0.065(2) 0.022(2) 0.020(2) -0.0003(17)

loop_
_atom_type_symbol
_atom_type_description
_atom_type_scat_dispersion_real
_atom_type_scat_dispersion_imag
_atom_type_scat_source
C C 0.0033 0.0016 'International Tables Vol C Tables 4.2.6.8 and 6.1.1.4'
H H 0.0000 0.0000 'International Tables Vol C Tables 4.2.6.8 and 6.1.1.4'
N N 0.0061 0.0033 'International Tables Vol C Tables 4.2.6.8 and 6.1.1.4'
O O 0.0106 0.0060 'International Tables Vol C Tables 4.2.6.8 and 6.1.1.4'
F F 0.0171 0.0103 'International Tables Vol C Tables 4.2.6.8 and 6.1.1.4'
S S 0.1246 0.1234 'International Tables Vol C Tables 4.2.6.8 and 6.1.1.4'

loop_
_geom_angle_atom_site_label_1
_geom_angle_atom_site_label_2
_geom_angle_atom_site_label_3
_geom_angle_site_symmetry_3
_geom_angle
_geom_angle_publ_flag
C8 S1 C8 2 102.35(16) yes
C11 O2 C12 . 110.3(4) ?
C11 O2 C12' . 123.7(6) ?
C12 O2 C12' . 28.1(4) ?
C9 N1 C8 . 108.2(2) ?
C9 N1 C14 . 123.2(2) ?
C8 N1 C14 . 124.8(2) ?
C9 N2 H2A . 118.1 ?
C9 N2 H2B . 114.3 ?
H2A N2 H2B . 113.4 ?
C2 C1 C6 . 121.2(3) ?
C2 C1 H1 . 119.4 ?
C6 C1 H1 . 119.4 ?
C3 C2 C1 . 118.4(3) ?
C3 C2 H2 . 120.8 ?
C1 C2 H2 . 120.8 ?
C4 C3 F1 . 118.7(3) ?
C4 C3 C2 . 122.7(3) ?
F1 C3 C2 . 118.6(3) ?
C3 C4 C5 . 118.4(3) ?
C3 C4 H4 . 120.8 ?
C5 C4 H4 . 120.8 ?
C4 C5 C6 . 121.4(3) ?
C4 C5 H5 . 119.3 ?
C6 C5 H5 . 119.3 ?
C1 C6 C5 . 117.9(3) ?
C1 C6 C7 . 123.1(2) ?
C5 C6 C7 . 119.0(3) ?
C8 C7 C10 . 106.9(2) ?
C8 C7 C6 . 123.4(2) ?
C10 C7 C6 . 129.6(2) ?
C7 C8 N1 . 109.0(2) ?
C7 C8 S1 . 128.4(2) ?
N1 C8 S1 . 122.32(19) ?
N2 C9 N1 . 121.0(3) ?
N2 C9 C10 . 129.8(3) ?
N1 C9 C10 . 109.0(2) ?
C9 C10 C11 . 120.7(3) ?
C9 C10 C7 . 107.0(2) ?
C11 C10 C7 . 131.7(3) ?
O1 C11 O2 . 122.2(3) ?
O1 C11 C10 . 125.2(3) ?
O2 C11 C10 . 112.6(3) ?
O2 C12 C13 . 103.1(6) ?
O2 C12 H12A . 111.1 ?
C13 C12 H12A . 111.1 ?
O2 C12 H12B . 111.1 ?
C13 C12 H12B . 111.1 ?
H12A C12 H12B . 109.1 ?
C12 C13 H13A . 109.5 ?
C12 C13 H13B . 109.5 ?
H13A C13 H13B . 109.5 ?
C12 C13 H13C . 109.5 ?
H13A C13 H13C . 109.5 ?
H13B C13 H13C . 109.5 ?
O2 C12' C13' . 100.0(9) ?
O2 C12' H12C . 111.8 ?
C13' C12' H12C . 111.8 ?
O2 C12' H12D . 111.8 ?
C13' C12' H12D . 111.8 ?
H12C C12' H12D . 109.5 ?
C12' C13' H13D . 109.5 ?
C12' C13' H13E . 109.5 ?
H13D C13' H13E . 109.5 ?
C12' C13' H13F . 109.5 ?
H13D C13' H13F . 109.5 ?
H13E C13' H13F . 109.5 ?
C19 C14 C15 . 120.4(3) ?
C19 C14 N1 . 121.3(3) ?
C15 C14 N1 . 118.3(3) ?
C16 C15 C14 . 119.7(3) ?
C16 C15 H15 . 120.1 ?
C14 C15 H15 . 120.1 ?
C17 C16 C15 . 120.5(4) ?
C17 C16 H16 . 119.7 ?
C15 C16 H16 . 119.7 ?
C16 C17 C18 . 120.7(4) ?
C16 C17 H17 . 119.6 ?
C18 C17 H17 . 119.6 ?
C17 C18 C19 . 120.0(3) ?
C17 C18 H18 . 120.0 ?
C19 C18 H18 . 120.0 ?
C14 C19 C18 . 118.6(3) ?
C14 C19 H19 . 120.7 ?
C18 C19 H19 . 120.7 ?

loop_
_geom_bond_atom_site_label_1
_geom_bond_atom_site_label_2
_geom_bond_site_symmetry_2
_geom_bond_distance
_geom_bond_publ_flag
S1 C8 . 1.750(2) yes
S1 C8 2 1.750(2) ?
F1 C3 . 1.363(3) yes
O1 C11 . 1.211(3) ?
O2 C11 . 1.341(4) ?
O2 C12 . 1.484(6) ?
O2 C12' . 1.485(8) ?
N1 C9 . 1.370(3) yes
N1 C8 . 1.409(3) yes
N1 C14 . 1.438(3) yes
N2 C9 . 1.368(3) yes
N2 H2A . 0.8989 ?
N2 H2B . 0.8954 ?
C1 C2 . 1.379(4) ?
C1 C6 . 1.388(4) ?
C1 H1 . 0.9300 ?
C2 C3 . 1.373(4) ?
C2 H2 . 0.9300 ?
C3 C4 . 1.350(4) ?
C4 C5 . 1.385(4) ?
C4 H4 . 0.9300 ?
C5 C6 . 1.388(4) ?
C5 H5 . 0.9300 ?
C6 C7 . 1.469(4) ?
C7 C8 . 1.356(3) ?
C7 C10 . 1.454(3) ?
C9 C10 . 1.380(4) ?
C10 C11 . 1.443(4) ?
C12 C13 . 1.507(8) ?
C12 H12A . 0.9700 ?
C12 H12B . 0.9700 ?
C13 H13A . 0.9600 ?
C13 H13B . 0.9600 ?
C13 H13C . 0.9600 ?
C12' C13' . 1.520(9) ?
C12' H12C . 0.9700 ?
C12' H12D . 0.9700 ?
C13' H13D . 0.9600 ?
C13' H13E . 0.9600 ?
C13' H13F . 0.9600 ?
C14 C19 . 1.375(4) ?
C14 C15 . 1.378(4) ?
C15 C16 . 1.375(4) ?
C15 H15 . 0.9300 ?
C16 C17 . 1.349(5) ?
C16 H16 . 0.9300 ?
C17 C18 . 1.363(5) ?
C17 H17 . 0.9300 ?
C18 C19 . 1.403(5) ?
C18 H18 . 0.9300 ?
C19 H19 . 0.9300 ?

loop_
_geom_hbond_atom_site_label_D
_geom_hbond_atom_site_label_H
_geom_hbond_atom_site_label_A
_geom_hbond_site_symmetry_A
_geom_hbond_distance_DH
_geom_hbond_distance_HA
_geom_hbond_distance_DA
_geom_hbond_angle_DHA
_geom_hbond_publ_flag
N2 H2A F1 3_455 0.90 2.49 3.181(3) 133.7 y
N2 H2B O1 . 0.90 2.23 2.825(3) 123.8 y

loop_
_geom_torsion_atom_site_label_1
_geom_torsion_atom_site_label_2
_geom_torsion_atom_site_label_3
_geom_torsion_atom_site_label_4
_geom_torsion_site_symmetry_1
_geom_torsion
C6 C1 C2 C3 . -0.1(4)
C1 C2 C3 C4 . 0.4(5)
C1 C2 C3 F1 . 179.8(3)
F1 C3 C4 C5 . -179.6(2)
C2 C3 C4 C5 . -0.3(5)
C3 C4 C5 C6 . -0.2(4)
C2 C1 C6 C5 . -0.4(4)
C2 C1 C6 C7 . 177.2(2)
C4 C5 C6 C1 . 0.5(4)
C4 C5 C6 C7 . -177.2(2)
C1 C6 C7 C8 . -129.7(3)
C5 C6 C7 C8 . 47.9(3)
C1 C6 C7 C10 . 50.3(4)
C5 C6 C7 C10 . -132.1(3)
C10 C7 C8 N1 . -0.2(3)
C6 C7 C8 N1 . 179.8(2)
C10 C7 C8 S1 . -173.5(2)
C6 C7 C8 S1 . 6.5(4)
C9 N1 C8 C7 . 0.4(3)
C14 N1 C8 C7 . 159.1(2)
C9 N1 C8 S1 . 174.16(19)
C14 N1 C8 S1 . -27.2(3)
C8 S1 C8 C7 2 128.1(3)
C8 S1 C8 N1 2 -44.36(16)
C8 N1 C9 N2 . 174.3(2)
C14 N1 C9 N2 . 15.2(4)
C8 N1 C9 C10 . -0.4(3)
C14 N1 C9 C10 . -159.5(2)
N2 C9 C10 C11 . -1.6(5)
N1 C9 C10 C11 . 172.5(2)
N2 C9 C10 C7 . -173.8(3)
N1 C9 C10 C7 . 0.2(3)
C8 C7 C10 C9 . 0.0(3)
C6 C7 C10 C9 . 180.0(3)
C8 C7 C10 C11 . -171.0(3)
C6 C7 C10 C11 . 9.0(5)
C12 O2 C11 O1 . 11.3(7)
C12' O2 C11 O1 . -16.7(7)
C12 O2 C11 C10 . -171.2(6)
C12' O2 C11 C10 . 160.8(6)
C9 C10 C11 O1 . 9.6(5)
C7 C10 C11 O1 . 179.6(3)
C9 C10 C11 O2 . -167.8(3)
C7 C10 C11 O2 . 2.2(5)
C11 O2 C12 C13 . 171.9(9)
C12' O2 C12 C13 . -63.9(13)
C11 O2 C12' C13' . 110.4(13)
C12 O2 C12' C13' . 41.5(12)
C9 N1 C14 C19 . -82.7(3)
C8 N1 C14 C19 . 121.7(3)
C9 N1 C14 C15 . 95.3(3)
C8 N1 C14 C15 . -60.3(3)
C19 C14 C15 C16 . 0.5(4)
N1 C14 C15 C16 . -177.5(3)
C14 C15 C16 C17 . 0.4(5)
C15 C16 C17 C18 . -0.8(5)
C16 C17 C18 C19 . 0.4(5)
C15 C14 C19 C18 . -0.9(4)
N1 C14 C19 C18 . 177.0(3)
C17 C18 C19 C14 . 0.4(5)
